data_7155720
loop_
_publ_author_name
'Paterson, Andrew'
'Heron, Callum'
'McMullin, Claire'
'Mahon, Mary F.'
'Press, Neil J.'
'Frost, Christopher G.'

_publ_section_title
;
 \a-halo carbonyls enable meta selective primary, secondary and tertiary
 C-H alkylations by ruthenium catalysis
;
_journal_name_full 'Org. Biomol. Chem.'
_journal_paper_doi 10.1039/C7OB01192J
_journal_year 2017
_chemical_formula_moiety 'C17 H15 N O2'
_chemical_formula_sum 'C17 H15 N O2'
_chemical_formula_weight 265.30
_space_group_crystal_system monoclinic
_space_group_IT_number 14
_space_group_name_Hall '-P 2ybc'
_space_group_name_H-M_alt 'P 1 21/c 1'
_symmetry_space_group_name_Hall '-P 2ybc'
_symmetry_space_group_name_H-M 'P 1 21/c 1'
_atom_sites_solution_hydrogens geom
_atom_sites_solution_primary iterative
_audit_creation_date 2017-01-11
_audit_creation_method
;
Olex2 1.2
(compiled 2017.01.04 svn.r3372 for OlexSys, GUI svn.r5289)
;
_audit_update_record
;
2017-01-11 deposited with the CCDC.
2017-06-26 downloaded from the CCDC.
;
_cell_angle_alpha 90
_cell_angle_beta 90.8577(17)
_cell_angle_gamma 90
_cell_formula_units_Z 4
_cell_length_a 17.0838(3)
_cell_length_b 5.23428(9)
_cell_length_c 14.8641(3)
_cell_measurement_reflns_used 5044
_cell_measurement_temperature 150.00(10)
_cell_measurement_theta_max 73.0990
_cell_measurement_theta_min 2.5850
_cell_volume 1329.02(4)
_computing_cell_refinement 'CrysAlisPro 1.171.38.43 (Rigaku OD, 2015)'
_computing_data_collection 'CrysAlisPro 1.171.38.43 (Rigaku OD, 2015)'
_computing_data_reduction 'CrysAlisPro 1.171.38.43 (Rigaku OD, 2015)'
_computing_molecular_graphics 'Olex2 (Dolomanov et al., 2009)'
_computing_publication_material 'Olex2 (Dolomanov et al., 2009)'
_computing_structure_refinement 'ShelXL (Sheldrick, 2015)'
_computing_structure_solution 'olex2.solve (Bourhis et al., 2015)'
_diffrn_ambient_temperature 293(2)
_diffrn_detector_area_resol_mean 8.1150
_diffrn_detector_type EosS2
_diffrn_measured_fraction_theta_full 1.000
_diffrn_measured_fraction_theta_max 1.000
_diffrn_measurement_device 'four-circle diffractometer'
_diffrn_measurement_device_type 'SuperNova, Dual, Cu at zero, EosS2'
_diffrn_measurement_method '\w scans'
_diffrn_radiation_type CuK\a
_diffrn_radiation_wavelength 1.54184
_diffrn_reflns_av_R_equivalents 0.0339
_diffrn_reflns_av_unetI/netI 0.0241
_diffrn_reflns_Laue_measured_fraction_full 1.000
_diffrn_reflns_Laue_measured_fraction_max 1.000
_diffrn_reflns_limit_h_max 21
_diffrn_reflns_limit_h_min -21
_diffrn_reflns_limit_k_max 6
_diffrn_reflns_limit_k_min -6
_diffrn_reflns_limit_l_max 13
_diffrn_reflns_limit_l_min -18
_diffrn_reflns_number 12751
_diffrn_reflns_point_group_measured_fraction_full 1.000
_diffrn_reflns_point_group_measured_fraction_max 1.000
_diffrn_reflns_theta_full 67.684
_diffrn_reflns_theta_max 73.343
_diffrn_reflns_theta_min 2.587
_exptl_absorpt_coefficient_mu 0.698
_exptl_absorpt_correction_T_max 1.00000
_exptl_absorpt_correction_T_min 0.82898
_exptl_absorpt_correction_type multi-scan
_exptl_absorpt_process_details
;
CrysAlisPro 1.171.38.43 (Rigaku Oxford Diffraction, 2015)
Empirical absorption correction using spherical harmonics,
 implemented in SCALE3 ABSPACK scaling algorithm.
;
_exptl_crystal_colour colorless
_exptl_crystal_density_diffrn 1.326
_exptl_crystal_description block
_exptl_crystal_F_000 560
_exptl_crystal_size_max 0.206
_exptl_crystal_size_mid 0.136
_exptl_crystal_size_min 0.118
_refine_diff_density_max 0.201
_refine_diff_density_min -0.176
_refine_diff_density_rms 0.037
_refine_ls_extinction_method none
_refine_ls_goodness_of_fit_ref 1.016
_refine_ls_hydrogen_treatment constr
_refine_ls_matrix_type full
_refine_ls_number_parameters 182
_refine_ls_number_reflns 2679
_refine_ls_number_restraints 0
_refine_ls_restrained_S_all 1.016
_refine_ls_R_factor_all 0.0421
_refine_ls_R_factor_gt 0.0369
_refine_ls_shift/su_max 0.001
_refine_ls_shift/su_mean 0.000
_refine_ls_structure_factor_coef Fsqd
_refine_ls_weighting_details 'w=1/[\s^2^(Fo^2^)+(0.0511P)^2^+0.3092P] where P=(Fo^2^+2Fc^2^)/3'
_refine_ls_weighting_scheme calc
_refine_ls_wR_factor_gt 0.0957
_refine_ls_wR_factor_ref 0.0998
_reflns_Friedel_coverage 0.000
_reflns_number_gt 2346
_reflns_number_total 2679
_reflns_threshold_expression 'I > 2\s(I)'
_cod_data_source_file c7ob01192j2.cif
_cod_data_source_block s16cgf3
_cod_original_cell_volume 1329.01(4)
_cod_database_code 7155720
_shelx_shelxl_version_number 2014/7
_shelx_space_group_comment
;
The symmetry employed for this shelxl refinement is uniquely defined
by the following loop, which should always be used as a source of
symmetry information in preference to the above space-group names.
They are only intended as comments.
;
_olex2_refinement_description
;
1. Fixed Uiso
 At 1.2 times of:
  All C(H) groups, All C(H,H) groups
 At 1.5 times of:
  All C(H,H,H) groups
2.a Secondary CH2 refined with riding coordinates:
 C15(H15A,H15B), C19(H19A,H19B)
2.b Aromatic/amide H refined with riding coordinates:
 C2(H2), C3(H3), C4(H4), C6(H6), C7(H7), C10(H10), C11(H11), C12(H12)
2.c Idealised Me refined as rotating group:
 C20(H20A,H20B,H20C)
;
_olex2_submission_special_instructions 'No special instructions were received'
_oxdiff_exptl_absorpt_empirical_details
;
Empirical correction (ABSPACK) includes:
- Absorption correction using spherical harmonics
- Frame scaling
;

loop_
_space_group_symop_operation_xyz
'x, y, z'
'-x, y+1/2, -z+1/2'
'-x, -y, -z'
'x, -y-1/2, z-1/2'

loop_
_atom_site_label
_atom_site_type_symbol
_atom_site_fract_x
_atom_site_fract_y
_atom_site_fract_z
_atom_site_U_iso_or_equiv
_atom_site_adp_type
_atom_site_occupancy
_atom_site_site_symmetry_order
_atom_site_calc_flag
_atom_site_refinement_flags_posn
O17 O 0.61631(6) 0.16134(18) 0.40483(6) 0.0354(2) Uani 1 1 d .
O18 O 0.61003(5) 0.40701(16) 0.52786(5) 0.0274(2) Uani 1 1 d .
N1 N 0.85585(6) 0.1130(2) 0.07489(7) 0.0311(2) Uani 1 1 d .
C2 C 0.90597(8) -0.0619(3) 0.04670(9) 0.0397(3) Uani 1 1 d .
H2 H 0.9151 -0.0714 -0.0147 0.048 Uiso 1 1 calc R
C3 C 0.94575(8) -0.2320(3) 0.10281(11) 0.0438(4) Uani 1 1 d .
H3 H 0.9803 -0.3511 0.0793 0.053 Uiso 1 1 calc R
C4 C 0.93290(8) -0.2202(3) 0.19341(10) 0.0390(3) Uani 1 1 d .
H4 H 0.9587 -0.3319 0.2324 0.047 Uiso 1 1 calc R
C5 C 0.88045(7) -0.0380(2) 0.22702(8) 0.0281(3) Uani 1 1 d .
C6 C 0.86412(7) -0.0126(2) 0.32054(8) 0.0308(3) Uani 1 1 d .
H6 H 0.8894 -0.1194 0.3617 0.037 Uiso 1 1 calc R
C7 C 0.81277(7) 0.1632(2) 0.35040(7) 0.0272(3) Uani 1 1 d .
H7 H 0.8034 0.1747 0.4117 0.033 Uiso 1 1 calc R
C8 C 0.77232(6) 0.3328(2) 0.28951(7) 0.0218(2) Uani 1 1 d .
C9 C 0.71845(7) 0.5196(2) 0.31978(7) 0.0240(2) Uani 1 1 d .
C10 C 0.68482(7) 0.6855(2) 0.25869(8) 0.0270(3) Uani 1 1 d .
H10 H 0.6505 0.8101 0.2788 0.032 Uiso 1 1 calc R
C11 C 0.70127(7) 0.6707(2) 0.16681(8) 0.0281(3) Uani 1 1 d .
H11 H 0.6782 0.7855 0.1267 0.034 Uiso 1 1 calc R
C12 C 0.75139(7) 0.4872(2) 0.13579(7) 0.0257(2) Uani 1 1 d .
H12 H 0.7612 0.4756 0.0746 0.031 Uiso 1 1 calc R
C13 C 0.78799(6) 0.3164(2) 0.19604(7) 0.0218(2) Uani 1 1 d .
C14 C 0.84273(6) 0.1257(2) 0.16470(7) 0.0244(2) Uani 1 1 d .
C15 C 0.69672(7) 0.5424(2) 0.41747(7) 0.0272(3) Uani 1 1 d .
H15A H 0.6758 0.7119 0.4279 0.033 Uiso 1 1 calc R
H15B H 0.7437 0.5239 0.4544 0.033 Uiso 1 1 calc R
C16 C 0.63721(7) 0.3464(2) 0.44665(7) 0.0235(2) Uani 1 1 d .
C19 C 0.55240(7) 0.2339(2) 0.56550(8) 0.0285(3) Uani 1 1 d .
H19A H 0.5725 0.0605 0.5664 0.034 Uiso 1 1 calc R
H19B H 0.5046 0.2369 0.5295 0.034 Uiso 1 1 calc R
C20 C 0.53662(8) 0.3233(3) 0.65951(9) 0.0389(3) Uani 1 1 d .
H20A H 0.5190 0.4973 0.6579 0.058 Uiso 1 1 calc GR
H20B H 0.5838 0.3119 0.6952 0.058 Uiso 1 1 calc GR
H20C H 0.4970 0.2176 0.6856 0.058 Uiso 1 1 calc GR

loop_
_atom_site_aniso_label
_atom_site_aniso_U_11
_atom_site_aniso_U_22
_atom_site_aniso_U_33
_atom_site_aniso_U_23
_atom_site_aniso_U_13
_atom_site_aniso_U_12
O17 0.0448(5) 0.0304(5) 0.0313(4) -0.0105(4) 0.0085(4) -0.0098(4)
O18 0.0309(4) 0.0299(4) 0.0216(4) -0.0049(3) 0.0048(3) -0.0067(4)
N1 0.0287(5) 0.0376(6) 0.0272(5) -0.0080(4) 0.0037(4) -0.0019(5)
C2 0.0325(7) 0.0490(8) 0.0378(7) -0.0163(6) 0.0058(5) -0.0013(6)
C3 0.0294(7) 0.0449(8) 0.0573(9) -0.0207(7) 0.0039(6) 0.0060(6)
C4 0.0280(6) 0.0335(7) 0.0553(8) -0.0063(6) -0.0057(6) 0.0050(5)
C5 0.0220(6) 0.0264(6) 0.0358(6) -0.0029(5) -0.0034(5) -0.0008(5)
C6 0.0307(6) 0.0289(6) 0.0326(6) 0.0062(5) -0.0087(5) 0.0006(5)
C7 0.0304(6) 0.0301(6) 0.0210(5) 0.0026(4) -0.0034(4) -0.0036(5)
C8 0.0228(5) 0.0217(5) 0.0208(5) 0.0002(4) -0.0023(4) -0.0042(4)
C9 0.0258(6) 0.0240(5) 0.0222(5) -0.0030(4) 0.0005(4) -0.0058(5)
C10 0.0257(6) 0.0240(5) 0.0315(6) -0.0014(5) 0.0015(5) 0.0008(5)
C11 0.0290(6) 0.0271(6) 0.0282(6) 0.0049(5) -0.0042(5) 0.0012(5)
C12 0.0279(6) 0.0302(6) 0.0188(5) 0.0015(4) -0.0010(4) -0.0033(5)
C13 0.0209(5) 0.0227(5) 0.0219(5) -0.0009(4) -0.0009(4) -0.0037(4)
C14 0.0209(5) 0.0261(6) 0.0261(5) -0.0036(4) -0.0012(4) -0.0043(4)
C15 0.0302(6) 0.0274(6) 0.0241(5) -0.0048(4) 0.0028(4) -0.0037(5)
C16 0.0263(6) 0.0234(5) 0.0207(5) -0.0022(4) -0.0010(4) 0.0025(4)
C19 0.0268(6) 0.0315(6) 0.0274(6) 0.0008(5) 0.0015(4) -0.0054(5)
C20 0.0401(7) 0.0492(8) 0.0279(6) -0.0008(6) 0.0095(5) -0.0085(6)

loop_
_atom_type_symbol
_atom_type_description
_atom_type_scat_dispersion_real
_atom_type_scat_dispersion_imag
_atom_type_scat_source
C C 0.0181 0.0091 'International Tables Vol C Tables 4.2.6.8 and 6.1.1.4'
H H 0.0000 0.0000 'International Tables Vol C Tables 4.2.6.8 and 6.1.1.4'
N N 0.0311 0.0180 'International Tables Vol C Tables 4.2.6.8 and 6.1.1.4'
O O 0.0492 0.0322 'International Tables Vol C Tables 4.2.6.8 and 6.1.1.4'

loop_
_geom_angle_atom_site_label_1
_geom_angle_atom_site_label_2
_geom_angle_atom_site_label_3
_geom_angle
C16 O18 C19 116.41(9)
C2 N1 C14 117.45(12)
N1 C2 H2 117.8
N1 C2 C3 124.39(12)
C3 C2 H2 117.8
C2 C3 H3 120.8
C4 C3 C2 118.49(12)
C4 C3 H3 120.8
C3 C4 H4 120.2
C3 C4 C5 119.52(13)
C5 C4 H4 120.2
C4 C5 C6 122.95(12)
C4 C5 C14 117.77(12)
C14 C5 C6 119.28(11)
C5 C6 H6 119.3
C7 C6 C5 121.35(11)
C7 C6 H6 119.3
C6 C7 H7 119.3
C6 C7 C8 121.49(11)
C8 C7 H7 119.3
C9 C8 C7 122.23(10)
C9 C8 C13 118.93(10)
C13 C8 C7 118.83(10)
C8 C9 C15 121.96(10)
C10 C9 C8 119.44(10)
C10 C9 C15 118.60(11)
C9 C10 H10 119.3
C9 C10 C11 121.36(11)
C11 C10 H10 119.3
C10 C11 H11 119.9
C12 C11 C10 120.15(11)
C12 C11 H11 119.9
C11 C12 H12 119.8
C11 C12 C13 120.35(10)
C13 C12 H12 119.8
C8 C13 C14 119.19(10)
C12 C13 C8 119.73(10)
C12 C13 C14 121.07(10)
N1 C14 C5 122.37(11)
N1 C14 C13 117.78(11)
C5 C14 C13 119.84(10)
C9 C15 H15A 108.9
C9 C15 H15B 108.9
C9 C15 C16 113.47(9)
H15A C15 H15B 107.7
C16 C15 H15A 108.9
C16 C15 H15B 108.9
O17 C16 O18 123.59(11)
O17 C16 C15 126.43(10)
O18 C16 C15 109.98(9)
O18 C19 H19A 110.3
O18 C19 H19B 110.3
O18 C19 C20 107.18(10)
H19A C19 H19B 108.5
C20 C19 H19A 110.3
C20 C19 H19B 110.3
C19 C20 H20A 109.5
C19 C20 H20B 109.5
C19 C20 H20C 109.5
H20A C20 H20B 109.5
H20A C20 H20C 109.5
H20B C20 H20C 109.5

loop_
_geom_bond_atom_site_label_1
_geom_bond_atom_site_label_2
_geom_bond_distance
O17 C16 1.2023(15)
O18 C16 1.3379(13)
O18 C19 1.4561(14)
N1 C2 1.3257(17)
N1 C14 1.3585(14)
C2 H2 0.9300
C2 C3 1.390(2)
C3 H3 0.9300
C3 C4 1.369(2)
C4 H4 0.9300
C4 C5 1.4057(18)
C5 C6 1.4280(17)
C5 C14 1.4103(17)
C6 H6 0.9300
C6 C7 1.3508(18)
C7 H7 0.9300
C7 C8 1.4376(16)
C8 C9 1.4203(16)
C8 C13 1.4213(14)
C9 C10 1.3761(16)
C9 C15 1.5088(14)
C10 H10 0.9300
C10 C11 1.4007(16)
C11 H11 0.9300
C11 C12 1.3711(17)
C12 H12 0.9300
C12 C13 1.4055(16)
C13 C14 1.4496(16)
C15 H15A 0.9700
C15 H15B 0.9700
C15 C16 1.5126(16)
C19 H19A 0.9700
C19 H19B 0.9700
C19 C20 1.5019(16)
C20 H20A 0.9600
C20 H20B 0.9600
C20 H20C 0.9600

loop_
_geom_torsion_atom_site_label_1
_geom_torsion_atom_site_label_2
_geom_torsion_atom_site_label_3
_geom_torsion_atom_site_label_4
_geom_torsion
N1 C2 C3 C4 0.0(2)
C2 N1 C14 C5 0.26(18)
C2 N1 C14 C13 -179.99(11)
C2 C3 C4 C5 -0.1(2)
C3 C4 C5 C6 -179.72(12)
C3 C4 C5 C14 0.29(19)
C4 C5 C6 C7 -179.36(12)
C4 C5 C14 N1 -0.38(18)
C4 C5 C14 C13 179.86(11)
C5 C6 C7 C8 -0.08(19)
C6 C5 C14 N1 179.63(11)
C6 C5 C14 C13 -0.12(17)
C6 C7 C8 C9 -179.68(11)
C6 C7 C8 C13 -0.96(17)
C7 C8 C9 C10 176.48(11)
C7 C8 C9 C15 -3.46(17)
C7 C8 C13 C12 -177.51(10)
C7 C8 C13 C14 1.42(16)
C8 C9 C10 C11 1.43(17)
C8 C9 C15 C16 -79.24(14)
C8 C13 C14 N1 179.34(10)
C8 C13 C14 C5 -0.90(16)
C9 C8 C13 C12 1.26(16)
C9 C8 C13 C14 -179.81(10)
C9 C10 C11 C12 0.42(18)
C9 C15 C16 O17 11.71(18)
C9 C15 C16 O18 -168.46(10)
C10 C9 C15 C16 100.81(13)
C10 C11 C12 C13 -1.44(18)
C11 C12 C13 C8 0.58(17)
C11 C12 C13 C14 -178.33(11)
C12 C13 C14 N1 -1.75(16)
C12 C13 C14 C5 178.02(11)
C13 C8 C9 C10 -2.24(16)
C13 C8 C9 C15 177.81(10)
C14 N1 C2 C3 0.0(2)
C14 C5 C6 C7 0.62(18)
C15 C9 C10 C11 -178.62(11)
C16 O18 C19 C20 174.33(10)
C19 O18 C16 O17 0.34(17)
C19 O18 C16 C15 -179.50(9)
